data_1502050
loop_
_publ_author_name
'Hovey, M. Todd'
'Eklund, Emily J.'
'Pike, Robert D.'
'Mainkar, Anshul A.'
'Scheerer, Jonathan R.'

_publ_section_title
;
 Synthesis of (+-)-acetylnorloline via stereoselective tethered
 aminohydroxylation.
;
_journal_issue 5
_journal_name_full 'Organic letters'
_journal_page_first 1246
_journal_page_last 1249
_journal_paper_doi 10.1021/ol200155p
_journal_volume 13
_journal_year 2011
_chemical_formula_moiety 'C23 H32 N2 O12 S2'
_chemical_formula_sum 'C23 H32 N2 O12 S2'
_chemical_formula_weight 592.63
_chemical_name_systematic
; 
 ? 
;
_space_group_IT_number 14
_symmetry_cell_setting monoclinic
_symmetry_space_group_name_Hall '-P 2ybc'
_symmetry_space_group_name_H-M 'P 1 21/c 1'
_atom_sites_solution_hydrogens geom
_atom_sites_solution_primary direct
_atom_sites_solution_secondary difmap
_audit_creation_method SHELXL-97
_cell_angle_alpha 90.00
_cell_angle_beta 97.5800(10)
_cell_angle_gamma 90.00
_cell_formula_units_Z 4
_cell_length_a 21.3138(6)
_cell_length_b 9.4146(3)
_cell_length_c 13.7762(4)
_cell_measurement_reflns_used 9865
_cell_measurement_temperature 100(2)
_cell_measurement_theta_max 68.08
_cell_measurement_theta_min 4.18
_cell_volume 2740.19(14)
_computing_cell_refinement 'SAINTPLUS (Bruker AXS, 2004)'
_computing_data_collection 'APEX2 (Bruker AXS, 2004)'
_computing_data_reduction SAINTPLUS
_computing_molecular_graphics 'ORTEP3 (Farrugia, 1997)'
_computing_publication_material 'SHELXL97 (Sheldrick, 1997)'
_computing_structure_refinement 'XSHELL (Bruker, 2004)'
_computing_structure_solution 'SHELXS97 (Sheldrick, 1997)'
_diffrn_ambient_temperature 100(2)
_diffrn_measured_fraction_theta_full 0.994
_diffrn_measured_fraction_theta_max 0.994
_diffrn_measurement_device_type 'Bruker SMART APEX II CCD'
_diffrn_measurement_method '\w and \y'
_diffrn_radiation_monochromator graphite
_diffrn_radiation_source 'fine-focus sealed tube'
_diffrn_radiation_type CuK\a
_diffrn_radiation_wavelength 1.54178
_diffrn_reflns_av_R_equivalents 0.0272
_diffrn_reflns_av_sigmaI/netI 0.0168
_diffrn_reflns_limit_h_max 25
_diffrn_reflns_limit_h_min -25
_diffrn_reflns_limit_k_max 11
_diffrn_reflns_limit_k_min -10
_diffrn_reflns_limit_l_max 16
_diffrn_reflns_limit_l_min -16
_diffrn_reflns_number 29210
_diffrn_reflns_theta_full 67.00
_diffrn_reflns_theta_max 67.00
_diffrn_reflns_theta_min 2.09
_diffrn_standards_number 0
_exptl_absorpt_coefficient_mu 2.339
_exptl_absorpt_correction_T_max 0.8821
_exptl_absorpt_correction_T_min 0.4831
_exptl_absorpt_correction_type numerical
_exptl_absorpt_process_details 'SADABS (Sheldrick, 2004)'
_exptl_crystal_colour colourless
_exptl_crystal_density_diffrn 1.437
_exptl_crystal_density_method 'not measured'
_exptl_crystal_description plate
_exptl_crystal_F_000 1248
_exptl_crystal_size_max 0.36
_exptl_crystal_size_mid 0.13
_exptl_crystal_size_min 0.06
_refine_diff_density_max 0.681
_refine_diff_density_min -0.617
_refine_diff_density_rms 0.052
_refine_ls_extinction_method none
_refine_ls_goodness_of_fit_ref 1.042
_refine_ls_hydrogen_treatment constr
_refine_ls_matrix_type full
_refine_ls_number_parameters 357
_refine_ls_number_reflns 4855
_refine_ls_number_restraints 0
_refine_ls_restrained_S_all 1.042
_refine_ls_R_factor_all 0.0436
_refine_ls_R_factor_gt 0.0389
_refine_ls_shift/su_max 0.000
_refine_ls_shift/su_mean 0.000
_refine_ls_structure_factor_coef Fsqd
_refine_ls_weighting_details 'calc w=1/[\s^2^(Fo^2^)+(0.0447P)^2^+3.0954P] where P=(Fo^2^+2Fc^2^)/3'
_refine_ls_weighting_scheme calc
_refine_ls_wR_factor_gt 0.0977
_refine_ls_wR_factor_ref 0.1011
_reflns_number_gt 4338
_reflns_number_total 4855
_reflns_threshold_expression >2sigma(I)
_cod_data_source_file ol200155p_si_002.cif
_cod_data_source_block p21onc
_cod_original_sg_symbol_H-M P2(1)/c
_cod_database_code 1502050

loop_
_symmetry_equiv_pos_as_xyz
'x, y, z'
'-x, y+1/2, -z+1/2'
'-x, -y, -z'
'x, -y-1/2, z-1/2'

loop_
_atom_site_label
_atom_site_type_symbol
_atom_site_fract_x
_atom_site_fract_y
_atom_site_fract_z
_atom_site_U_iso_or_equiv
_atom_site_adp_type
_atom_site_occupancy
_atom_site_symmetry_multiplicity
_atom_site_calc_flag
_atom_site_refinement_flags
S1 S 0.03756(2) 0.55846(6) 0.23495(3) 0.02304(13) Uani 1 1 d .
S2 S 0.13477(2) 0.71848(5) 0.51261(3) 0.02206(13) Uani 1 1 d .
O1 O 0.12526(7) 0.18800(15) 0.16706(10) 0.0256(3) Uani 1 1 d .
O2 O 0.13323(8) 0.25947(18) 0.01880(10) 0.0336(4) Uani 1 1 d .
O3 O 0.23628(8) 0.4063(2) 0.00010(11) 0.0387(4) Uani 1 1 d .
O4 O 0.27077(7) 0.53367(15) 0.13350(10) 0.0267(3) Uani 1 1 d .
O5 O 0.35438(8) 0.10959(18) 0.37831(14) 0.0434(4) Uani 1 1 d .
O6 O 0.31459(7) 0.33101(16) 0.39851(12) 0.0317(4) Uani 1 1 d .
O7 O 0.09811(6) 0.46583(15) 0.27250(11) 0.0257(3) Uani 1 1 d .
O8 O -0.00345(7) 0.54723(19) 0.30799(11) 0.0347(4) Uani 1 1 d .
O9 O 0.05682(7) 0.69615(16) 0.20809(11) 0.0312(4) Uani 1 1 d .
O10 O 0.14603(7) 0.69292(15) 0.40233(10) 0.0251(3) Uani 1 1 d .
O11 O 0.18983(7) 0.67330(17) 0.57616(10) 0.0306(3) Uani 1 1 d .
O12 O 0.11581(7) 0.86365(15) 0.51437(10) 0.0273(3) Uani 1 1 d .
N1 N 0.19601(8) 0.37017(17) 0.14571(11) 0.0194(3) Uani 1 1 d .
N2 N 0.25684(8) 0.17481(18) 0.30336(12) 0.0222(4) Uani 1 1 d .
C1 C 0.20535(9) 0.4026(2) 0.25175(13) 0.0182(4) Uani 1 1 d .
H1 H 0.2497 0.4383 0.2677 0.022 Uiso 1 1 calc R
C2 C 0.16180(9) 0.5214(2) 0.27855(14) 0.0196(4) Uani 1 1 d .
H2 H 0.1630 0.6032 0.2326 0.023 Uiso 1 1 calc R
C3 C 0.18281(12) 0.5690(3) 0.38289(17) 0.0358(6) Uani 1 1 d .
H3A H 0.1760 0.4918 0.4291 0.043 Uiso 1 1 calc R
H3B H 0.2285 0.5928 0.3914 0.043 Uiso 1 1 calc R
C4 C 0.15087(10) 0.2717(2) 0.10513(14) 0.0225(4) Uani 1 1 d .
C5 C 0.23756(11) 0.0281(2) 0.27606(16) 0.0274(5) Uani 1 1 d .
H5A H 0.2629 -0.0416 0.3185 0.033 Uiso 1 1 calc R
H5B H 0.2425 0.0085 0.2069 0.033 Uiso 1 1 calc R
C6 C 0.16807(10) 0.0225(2) 0.29159(15) 0.0263(5) Uani 1 1 d .
H6A H 0.1442 -0.0447 0.2454 0.032 Uiso 1 1 calc R
H6B H 0.1636 -0.0065 0.3594 0.032 Uiso 1 1 calc R
C7 C 0.14522(10) 0.1734(2) 0.27192(14) 0.0212(4) Uani 1 1 d .
H7 H 0.1089 0.1940 0.3089 0.025 Uiso 1 1 calc R
C8 C 0.20131(9) 0.2658(2) 0.30966(14) 0.0189(4) Uani 1 1 d .
H8 H 0.1992 0.2899 0.3799 0.023 Uiso 1 1 calc R
C9 C 0.23457(10) 0.4357(2) 0.08392(14) 0.0234(4) Uani 1 1 d .
C10 C 0.31562(11) 0.6054(3) 0.07802(17) 0.0336(5) Uani 1 1 d .
H10A H 0.2948 0.6862 0.0406 0.040 Uiso 1 1 calc R
H10B H 0.3315 0.5386 0.0314 0.040 Uiso 1 1 calc R
C11 C 0.36891(10) 0.6572(2) 0.15036(18) 0.0310(5) Uani 1 1 d .
C12 C 0.35897(12) 0.7629(3) 0.21643(19) 0.0388(6) Uani 1 1 d .
H12 H 0.3178 0.8025 0.2146 0.047 Uiso 1 1 calc R
C13 C 0.40689(14) 0.8124(3) 0.2847(2) 0.0532(7) Uani 1 1 d .
H13 H 0.3989 0.8849 0.3295 0.064 Uiso 1 1 calc R
C14 C 0.46613(15) 0.7556(3) 0.2873(3) 0.0704(11) Uani 1 1 d .
H14 H 0.4994 0.7883 0.3348 0.085 Uiso 1 1 calc R
C15 C 0.47814(14) 0.6517(4) 0.2220(4) 0.0811(13) Uani 1 1 d .
H15 H 0.5196 0.6140 0.2237 0.097 Uiso 1 1 calc R
C16 C 0.42913(13) 0.6017(3) 0.1529(3) 0.0599(9) Uani 1 1 d .
H16 H 0.4372 0.5298 0.1078 0.072 Uiso 1 1 calc R
C17 C 0.31244(10) 0.1971(2) 0.36258(17) 0.0303(5) Uani 1 1 d .
C18 C 0.36874(14) 0.3806(3) 0.4679(3) 0.0600(9) Uani 1 1 d .
C19 C 0.42897(16) 0.3674(5) 0.4237(5) 0.133(3) Uani 1 1 d .
H19A H 0.4406 0.2670 0.4206 0.200 Uiso 1 1 calc R
H19B H 0.4628 0.4192 0.4641 0.200 Uiso 1 1 calc R
H19C H 0.4230 0.4074 0.3574 0.200 Uiso 1 1 calc R
C20 C 0.3674(2) 0.2998(4) 0.5657(3) 0.1042(19) Uani 1 1 d .
H20A H 0.3243 0.3016 0.5834 0.156 Uiso 1 1 calc R
H20B H 0.3964 0.3456 0.6174 0.156 Uiso 1 1 calc R
H20C H 0.3805 0.2011 0.5580 0.156 Uiso 1 1 calc R
C21 C 0.35333(14) 0.5353(3) 0.4823(2) 0.0537(8) Uani 1 1 d .
H21A H 0.3472 0.5834 0.4187 0.081 Uiso 1 1 calc R
H21B H 0.3883 0.5802 0.5247 0.081 Uiso 1 1 calc R
H21C H 0.3145 0.5424 0.5129 0.081 Uiso 1 1 calc R
C22 C 0.00604(12) 0.4607(3) 0.13229(16) 0.0364(6) Uani 1 1 d .
H22A H -0.0343 0.5030 0.1039 0.055 Uiso 1 1 calc R
H22B H -0.0011 0.3625 0.1517 0.055 Uiso 1 1 calc R
H22C H 0.0357 0.4619 0.0837 0.055 Uiso 1 1 calc R
C23 C 0.07138(11) 0.6057(2) 0.52600(16) 0.0279(5) Uani 1 1 d .
H23A H 0.0590 0.6176 0.5915 0.042 Uiso 1 1 calc R
H23B H 0.0841 0.5069 0.5174 0.042 Uiso 1 1 calc R
H23C H 0.0355 0.6292 0.4766 0.042 Uiso 1 1 calc R

loop_
_atom_site_aniso_label
_atom_site_aniso_U_11
_atom_site_aniso_U_22
_atom_site_aniso_U_33
_atom_site_aniso_U_23
_atom_site_aniso_U_13
_atom_site_aniso_U_12
S1 0.0216(2) 0.0279(3) 0.0193(2) 0.0001(2) 0.00140(18) 0.00301(19)
S2 0.0298(3) 0.0184(2) 0.0178(2) -0.00114(18) 0.00271(19) -0.00086(19)
O1 0.0303(8) 0.0273(8) 0.0183(7) 0.0021(6) -0.0004(6) -0.0089(6)
O2 0.0418(9) 0.0406(9) 0.0177(7) -0.0034(7) 0.0007(6) -0.0127(7)
O3 0.0449(10) 0.0532(11) 0.0202(8) -0.0044(7) 0.0122(7) -0.0156(8)
O4 0.0302(8) 0.0266(8) 0.0248(7) 0.0004(6) 0.0095(6) -0.0093(6)
O5 0.0303(9) 0.0355(9) 0.0611(11) -0.0026(9) -0.0060(8) 0.0107(7)
O6 0.0274(8) 0.0258(8) 0.0381(8) -0.0026(7) -0.0094(7) 0.0004(6)
O7 0.0198(7) 0.0206(7) 0.0372(8) 0.0048(6) 0.0058(6) 0.0003(6)
O8 0.0264(8) 0.0544(11) 0.0240(7) 0.0041(7) 0.0064(6) 0.0093(7)
O9 0.0378(9) 0.0252(8) 0.0292(8) 0.0043(6) -0.0008(7) 0.0053(7)
O10 0.0321(8) 0.0226(7) 0.0208(7) -0.0020(6) 0.0043(6) 0.0061(6)
O11 0.0345(8) 0.0319(8) 0.0235(7) -0.0016(6) -0.0030(6) 0.0011(7)
O12 0.0404(9) 0.0182(7) 0.0244(7) -0.0017(6) 0.0085(6) 0.0005(6)
N1 0.0231(8) 0.0215(8) 0.0140(7) 0.0003(6) 0.0038(6) -0.0017(7)
N2 0.0250(9) 0.0201(8) 0.0214(8) -0.0009(7) 0.0031(7) 0.0030(7)
C1 0.0210(10) 0.0199(10) 0.0141(9) -0.0012(7) 0.0036(7) -0.0012(8)
C2 0.0185(9) 0.0201(10) 0.0204(9) 0.0001(8) 0.0038(7) -0.0015(8)
C3 0.0371(13) 0.0379(13) 0.0302(12) -0.0135(10) -0.0034(10) 0.0173(10)
C4 0.0257(10) 0.0230(10) 0.0191(10) -0.0021(8) 0.0034(8) -0.0008(8)
C5 0.0356(12) 0.0220(11) 0.0243(10) -0.0046(9) 0.0026(9) 0.0042(9)
C6 0.0360(12) 0.0193(10) 0.0234(10) -0.0002(8) 0.0030(9) -0.0023(9)
C7 0.0269(10) 0.0215(10) 0.0156(9) 0.0008(8) 0.0046(8) -0.0030(8)
C8 0.0222(10) 0.0194(10) 0.0155(9) 0.0004(8) 0.0035(7) 0.0007(8)
C9 0.0250(10) 0.0264(11) 0.0192(10) 0.0014(8) 0.0042(8) -0.0011(8)
C10 0.0359(12) 0.0337(12) 0.0341(12) 0.0038(10) 0.0151(10) -0.0098(10)
C11 0.0267(11) 0.0206(11) 0.0477(13) 0.0011(10) 0.0121(10) -0.0039(8)
C12 0.0356(13) 0.0330(13) 0.0491(15) -0.0033(11) 0.0103(11) 0.0017(10)
C13 0.0552(17) 0.0358(14) 0.0676(19) -0.0129(14) 0.0049(15) -0.0062(13)
C14 0.0456(17) 0.0393(16) 0.119(3) -0.0150(18) -0.0166(19) -0.0108(13)
C15 0.0281(14) 0.0503(19) 0.159(4) -0.025(2) -0.0077(19) 0.0030(13)
C16 0.0330(14) 0.0313(14) 0.117(3) -0.0235(16) 0.0177(16) -0.0020(11)
C17 0.0271(11) 0.0298(12) 0.0330(12) 0.0014(10) 0.0003(9) 0.0026(9)
C18 0.0405(15) 0.0393(15) 0.088(2) -0.0142(15) -0.0359(15) 0.0014(12)
C19 0.0281(17) 0.095(3) 0.271(7) -0.088(4) -0.002(3) -0.0098(19)
C20 0.151(4) 0.047(2) 0.087(3) -0.0033(19) -0.089(3) 0.003(2)
C21 0.0481(16) 0.0355(15) 0.0683(19) -0.0093(14) -0.0265(14) -0.0048(12)
C22 0.0401(13) 0.0457(15) 0.0220(10) -0.0027(10) -0.0011(10) -0.0105(11)
C23 0.0362(12) 0.0220(10) 0.0254(10) 0.0006(9) 0.0037(9) -0.0060(9)

loop_
_atom_type_symbol
_atom_type_description
_atom_type_scat_dispersion_real
_atom_type_scat_dispersion_imag
_atom_type_scat_source
C C 0.0181 0.0091 'International Tables Vol C Tables 4.2.6.8 and 6.1.1.4'
H H 0.0000 0.0000 'International Tables Vol C Tables 4.2.6.8 and 6.1.1.4'
N N 0.0311 0.0180 'International Tables Vol C Tables 4.2.6.8 and 6.1.1.4'
O O 0.0492 0.0322 'International Tables Vol C Tables 4.2.6.8 and 6.1.1.4'
S S 0.3331 0.5567 'International Tables Vol C Tables 4.2.6.8 and 6.1.1.4'

loop_
_geom_angle_atom_site_label_1
_geom_angle_atom_site_label_2
_geom_angle_atom_site_label_3
_geom_angle
O8 S1 O9 118.50(10)
O8 S1 O7 106.14(9)
O9 S1 O7 109.59(8)
O8 S1 C22 109.11(11)
O9 S1 C22 111.27(11)
O7 S1 C22 100.60(11)
O12 S2 O11 119.02(9)
O12 S2 O10 103.91(8)
O11 S2 O10 108.94(8)
O12 S2 C23 110.85(10)
O11 S2 C23 109.72(10)
O10 S2 C23 103.03(9)
C4 O1 C7 126.92(15)
C9 O4 C10 115.19(16)
C17 O6 C18 121.22(18)
C2 O7 S1 122.46(12)
C3 O10 S2 116.91(13)
C4 N1 C9 118.45(16)
C4 N1 C1 121.81(15)
C9 N1 C1 119.70(16)
C17 N2 C8 121.11(17)
C17 N2 C5 119.18(17)
C8 N2 C5 111.15(16)
N1 C1 C8 109.48(15)
N1 C1 C2 112.46(15)
C8 C1 C2 114.43(15)
N1 C1 H1 106.7
C8 C1 H1 106.7
C2 C1 H1 106.7
O7 C2 C3 108.61(17)
O7 C2 C1 108.45(15)
C3 C2 C1 109.43(16)
O7 C2 H2 110.1
C3 C2 H2 110.1
C1 C2 H2 110.1
O10 C3 C2 108.30(17)
O10 C3 H3A 110.0
C2 C3 H3A 110.0
O10 C3 H3B 110.0
C2 C3 H3B 110.0
H3A C3 H3B 108.4
O2 C4 O1 118.40(18)
O2 C4 N1 124.52(19)
O1 C4 N1 117.07(16)
N2 C5 C6 103.85(16)
N2 C5 H5A 111.0
C6 C5 H5A 111.0
N2 C5 H5B 111.0
C6 C5 H5B 111.0
H5A C5 H5B 109.0
C7 C6 C5 103.75(17)
C7 C6 H6A 111.0
C5 C6 H6A 111.0
C7 C6 H6B 111.0
C5 C6 H6B 111.0
H6A C6 H6B 109.0
O1 C7 C8 113.58(15)
O1 C7 C6 108.10(16)
C8 C7 C6 104.90(16)
O1 C7 H7 110.0
C8 C7 H7 110.0
C6 C7 H7 110.0
N2 C8 C7 104.44(15)
N2 C8 C1 111.07(15)
C7 C8 C1 113.74(16)
N2 C8 H8 109.1
C7 C8 H8 109.1
C1 C8 H8 109.1
O3 C9 O4 124.57(19)
O3 C9 N1 125.54(19)
O4 C9 N1 109.86(16)
O4 C10 C11 107.10(18)
O4 C10 H10A 110.3
C11 C10 H10A 110.3
O4 C10 H10B 110.3
C11 C10 H10B 110.3
H10A C10 H10B 108.5
C16 C11 C12 118.5(2)
C16 C11 C10 121.1(2)
C12 C11 C10 120.4(2)
C13 C12 C11 122.0(2)
C13 C12 H12 119.0
C11 C12 H12 119.0
C14 C13 C12 119.0(3)
C14 C13 H13 120.5
C12 C13 H13 120.5
C13 C14 C15 120.8(3)
C13 C14 H14 119.6
C15 C14 H14 119.6
C14 C15 C16 119.8(3)
C14 C15 H15 120.1
C16 C15 H15 120.1
C11 C16 C15 119.9(3)
C11 C16 H16 120.1
C15 C16 H16 120.1
O5 C17 O6 125.3(2)
O5 C17 N2 124.3(2)
O6 C17 N2 110.33(18)
O6 C18 C19 110.5(3)
O6 C18 C21 103.0(2)
C19 C18 C21 110.3(3)
O6 C18 C20 107.8(3)
C19 C18 C20 115.3(4)
C21 C18 C20 109.2(3)
C18 C19 H19A 109.5
C18 C19 H19B 109.5
H19A C19 H19B 109.5
C18 C19 H19C 109.5
H19A C19 H19C 109.5
H19B C19 H19C 109.5
C18 C20 H20A 109.5
C18 C20 H20B 109.5
H20A C20 H20B 109.5
C18 C20 H20C 109.5
H20A C20 H20C 109.5
H20B C20 H20C 109.5
C18 C21 H21A 109.5
C18 C21 H21B 109.5
H21A C21 H21B 109.5
C18 C21 H21C 109.5
H21A C21 H21C 109.5
H21B C21 H21C 109.5
S1 C22 H22A 109.5
S1 C22 H22B 109.5
H22A C22 H22B 109.5
S1 C22 H22C 109.5
H22A C22 H22C 109.5
H22B C22 H22C 109.5
S2 C23 H23A 109.5
S2 C23 H23B 109.5
H23A C23 H23B 109.5
S2 C23 H23C 109.5
H23A C23 H23C 109.5
H23B C23 H23C 109.5

loop_
_geom_bond_atom_site_label_1
_geom_bond_atom_site_label_2
_geom_bond_distance
S1 O8 1.4211(16)
S1 O9 1.4234(16)
S1 O7 1.5867(14)
S1 C22 1.746(2)
S2 O12 1.4264(15)
S2 O11 1.4330(16)
S2 O10 1.5874(14)
S2 C23 1.747(2)
O1 C4 1.330(2)
O1 C7 1.458(2)
O2 C4 1.205(2)
O3 C9 1.192(2)
O4 C9 1.332(3)
O4 C10 1.465(2)
O5 C17 1.214(3)
O6 C17 1.353(3)
O6 C18 1.474(3)
O7 C2 1.447(2)
O10 C3 1.450(3)
N1 C4 1.399(3)
N1 C9 1.402(3)
N1 C1 1.480(2)
N2 C17 1.363(3)
N2 C8 1.473(2)
N2 C5 1.476(3)
C1 C8 1.523(3)
C1 C2 1.530(3)
C1 H1 1.0000
C2 C3 1.516(3)
C2 H2 1.0000
C3 H3A 0.9900
C3 H3B 0.9900
C5 C6 1.525(3)
C5 H5A 0.9900
C5 H5B 0.9900
C6 C7 1.515(3)
C6 H6A 0.9900
C6 H6B 0.9900
C7 C8 1.514(3)
C7 H7 1.0000
C8 H8 1.0000
C10 C11 1.491(3)
C10 H10A 0.9900
C10 H10B 0.9900
C11 C16 1.382(3)
C11 C12 1.383(3)
C12 C13 1.375(4)
C12 H12 0.9500
C13 C14 1.367(4)
C13 H13 0.9500
C14 C15 1.377(5)
C14 H14 0.9500
C15 C16 1.398(5)
C15 H15 0.9500
C16 H16 0.9500
C18 C19 1.497(6)
C18 C21 1.511(4)
C18 C20 1.551(6)
C19 H19A 0.9800
C19 H19B 0.9800
C19 H19C 0.9800
C20 H20A 0.9800
C20 H20B 0.9800
C20 H20C 0.9800
C21 H21A 0.9800
C21 H21B 0.9800
C21 H21C 0.9800
C22 H22A 0.9800
C22 H22B 0.9800
C22 H22C 0.9800
C23 H23A 0.9800
C23 H23B 0.9800
C23 H23C 0.9800

loop_
_geom_torsion_atom_site_label_1
_geom_torsion_atom_site_label_2
_geom_torsion_atom_site_label_3
_geom_torsion_atom_site_label_4
_geom_torsion
O8 S1 O7 C2 -127.81(15)
O9 S1 O7 C2 1.26(17)
C22 S1 O7 C2 118.54(16)
O12 S2 O10 C3 162.71(16)
O11 S2 O10 C3 34.87(18)
C23 S2 O10 C3 -81.59(17)
C4 N1 C1 C8 40.4(2)
C9 N1 C1 C8 -137.42(18)
C4 N1 C1 C2 -88.0(2)
C9 N1 C1 C2 94.2(2)
S1 O7 C2 C3 97.25(18)
S1 O7 C2 C1 -143.91(13)
N1 C1 C2 O7 73.07(19)
C8 C1 C2 O7 -52.7(2)
N1 C1 C2 C3 -168.61(18)
C8 C1 C2 C3 65.6(2)
S2 O10 C3 C2 151.95(15)
O7 C2 C3 O10 -68.8(2)
C1 C2 C3 O10 172.95(17)
C7 O1 C4 O2 171.81(19)
C7 O1 C4 N1 -9.3(3)
C9 N1 C4 O2 -16.2(3)
C1 N1 C4 O2 166.0(2)
C9 N1 C4 O1 165.02(17)
C1 N1 C4 O1 -12.8(3)
C17 N2 C5 C6 133.93(19)
C8 N2 C5 C6 -14.3(2)
N2 C5 C6 C7 29.9(2)
C4 O1 C7 C8 -0.1(3)
C4 O1 C7 C6 -116.1(2)
C5 C6 C7 O1 86.62(18)
C5 C6 C7 C8 -34.87(19)
C17 N2 C8 C7 -154.71(18)
C5 N2 C8 C7 -7.1(2)
C17 N2 C8 C1 82.3(2)
C5 N2 C8 C1 -130.14(17)
O1 C7 C8 N2 -91.83(18)
C6 C7 C8 N2 26.00(19)
O1 C7 C8 C1 29.4(2)
C6 C7 C8 C1 147.25(16)
N1 C1 C8 N2 70.52(19)
C2 C1 C8 N2 -162.20(15)
N1 C1 C8 C7 -47.0(2)
C2 C1 C8 C7 80.3(2)
C10 O4 C9 O3 -1.0(3)
C10 O4 C9 N1 177.22(17)
C4 N1 C9 O3 -6.8(3)
C1 N1 C9 O3 171.1(2)
C4 N1 C9 O4 175.02(17)
C1 N1 C9 O4 -7.1(2)
C9 O4 C10 C11 -154.86(18)
O4 C10 C11 C16 113.6(3)
O4 C10 C11 C12 -66.6(3)
C16 C11 C12 C13 -0.8(4)
C10 C11 C12 C13 179.4(2)
C11 C12 C13 C14 0.1(5)
C12 C13 C14 C15 0.8(6)
C13 C14 C15 C16 -1.0(6)
C12 C11 C16 C15 0.6(5)
C10 C11 C16 C15 -179.6(3)
C14 C15 C16 C11 0.2(6)
C18 O6 C17 O5 -4.2(4)
C18 O6 C17 N2 177.5(2)
C8 N2 C17 O5 161.7(2)
C5 N2 C17 O5 16.7(3)
C8 N2 C17 O6 -20.0(3)
C5 N2 C17 O6 -165.04(18)
C17 O6 C18 C19 58.5(4)
C17 O6 C18 C21 176.3(2)
C17 O6 C18 C20 -68.3(3)
